data_1551050
loop_
_publ_author_name
'Pucino, Margherita'
'Allouche, Florian'
'Gordon, Christopher P.'
'W\"orle, Michael'
'Mougel, Victor'
'Coperet, Christophe'

_publ_section_title
;
 Reactive Coordinatively Saturated Mo(III) Complex: Exploiting the
 Adaptive Hapticity of Tris(tert-butoxy)silanolate Ligands
;
_journal_name_full 'Chemical Science'
_journal_paper_doi 10.1039/C9SC01955C
_journal_year 2019
_chemical_formula_moiety 'C38 H85 Mo O12 Si3'
_chemical_formula_sum 'C38 H85 Mo O12 Si3'
_chemical_formula_weight 914.26
_chemical_name_systematic '[Mo(C2H4)(OSi(OtBu)3)3]'
_space_group_crystal_system monoclinic
_space_group_IT_number 14
_space_group_name_Hall '-P 2yn'
_space_group_name_H-M_alt 'P 1 21/n 1'
_symmetry_space_group_name_Hall '-P 2yn'
_symmetry_space_group_name_H-M 'P 1 21/n 1'
_atom_sites_solution_hydrogens geom
_atom_sites_solution_primary dual
_audit_creation_date 2017-09-18
_audit_creation_method
;
Olex2 1.2
(compiled 2017.08.10 svn.r3458 for OlexSys, GUI svn.r5381)
;
_audit_update_record
;
2018-03-01 deposited with the CCDC.    2019-05-14 downloaded from the CCDC.
;
_cell_angle_alpha 90
_cell_angle_beta 90.757(3)
_cell_angle_gamma 90
_cell_formula_units_Z 4
_cell_length_a 9.2016(4)
_cell_length_b 22.5836(8)
_cell_length_c 24.6875(8)
_cell_measurement_reflns_used 8033
_cell_measurement_temperature 100(2)
_cell_measurement_theta_max 29.7751
_cell_measurement_theta_min 2.8500
_cell_volume 5129.7(3)
_computing_cell_refinement
;
CrysAlisPro, Agilent Technologies,
Version 1.171.36.21 (release 14-08-2012 CrysAlis171 .NET)
(compiled Sep 14 2012,17:21:16)
;
_computing_data_collection
;
CrysAlisPro, Agilent Technologies,
Version 1.171.36.21 (release 14-08-2012 CrysAlis171 .NET)
(compiled Sep 14 2012,17:21:16)
;
_computing_data_reduction
;
CrysAlisPro, Agilent Technologies,
Version 1.171.36.21 (release 14-08-2012 CrysAlis171 .NET)
(compiled Sep 14 2012,17:21:16)
;
_computing_molecular_graphics 'Olex2 (Dolomanov et al., 2009)'
_computing_publication_material 'Olex2 (Dolomanov et al., 2009)'
_computing_structure_refinement 'ShelXL (Sheldrick, 2015)'
_computing_structure_solution 'ShelXT (Sheldrick, 2015)'
_diffrn_ambient_temperature 100(2)
_diffrn_detector_area_resol_mean 16.0839
_diffrn_measured_fraction_theta_full 0.999
_diffrn_measured_fraction_theta_max 0.999
_diffrn_measurement_details
;
#__ type_ start__ end____ width___ exp.time_
  1 omega  -44.00   51.00   1.0000   30.0000
omega____ theta____ kappa____ phi______ frames
    -      -16.8873   77.0000  150.0000 95

#__ type_ start__ end____ width___ exp.time_
  2 omega  -25.00   21.00   1.0000   30.0000
omega____ theta____ kappa____ phi______ frames
    -      -16.8873  -98.0000  -80.0000 46

#__ type_ start__ end____ width___ exp.time_
  3 omega  -86.00    2.00   1.0000   30.0000
omega____ theta____ kappa____ phi______ frames
    -      -16.8873  -38.0000 -150.0000 88

#__ type_ start__ end____ width___ exp.time_
  4 omega  -84.00   10.00   1.0000   30.0000
omega____ theta____ kappa____ phi______ frames
    -      -16.8873  -77.0000   30.0000 94

#__ type_ start__ end____ width___ exp.time_
  5 omega  -44.00   41.00   1.0000   30.0000
omega____ theta____ kappa____ phi______ frames
    -      -16.8873   77.0000  -30.0000 85
;
_diffrn_measurement_device_type 'Xcalibur, Sapphire3'
_diffrn_measurement_method '\w scans'
_diffrn_radiation_type MoK\a
_diffrn_radiation_wavelength 0.71073
_diffrn_reflns_av_R_equivalents 0.0733
_diffrn_reflns_av_unetI/netI 0.0865
_diffrn_reflns_Laue_measured_fraction_full 0.999
_diffrn_reflns_Laue_measured_fraction_max 0.999
_diffrn_reflns_limit_h_max 11
_diffrn_reflns_limit_h_min -11
_diffrn_reflns_limit_k_max 28
_diffrn_reflns_limit_k_min -28
_diffrn_reflns_limit_l_max 31
_diffrn_reflns_limit_l_min -31
_diffrn_reflns_number 44132
_diffrn_reflns_point_group_measured_fraction_full 0.999
_diffrn_reflns_point_group_measured_fraction_max 0.999
_diffrn_reflns_theta_full 26.000
_diffrn_reflns_theta_max 27.103
_diffrn_reflns_theta_min 2.856
_exptl_absorpt_coefficient_mu 0.375
_exptl_absorpt_correction_T_max 0.983
_exptl_absorpt_correction_T_min 0.967
_exptl_absorpt_correction_type analytical
_exptl_absorpt_process_details
;
CrysAlisPro, Agilent Technologies,
Version 1.171.36.21 (release 14-08-2012 CrysAlis171 .NET)
(compiled Sep 14 2012,17:21:16)
Analytical numeric absorption correction using a multifaceted crystal
            model based on expressions derived by R.C. Clark & J.S. Reid.
(Clark, R. C. & Reid, J. S. (1995). Acta Cryst. A51, 887-897)
;
_exptl_crystal_colour 'dark green'
_exptl_crystal_colour_modifier dark
_exptl_crystal_colour_primary green
_exptl_crystal_density_diffrn 1.184
_exptl_crystal_description block
_exptl_crystal_F_000 1972
_exptl_crystal_preparation 'Reaction of Mo[OSI(OtBu)3]3 with ethylene'
_exptl_crystal_recrystallization_method 'Slow evaporation of a pentane solution at -40 degrees'
_exptl_crystal_size_max 0.4964
_exptl_crystal_size_mid 0.3167
_exptl_crystal_size_min 0.2272
_refine_diff_density_max 1.460
_refine_diff_density_min -0.902
_refine_diff_density_rms 0.093
_refine_ls_extinction_method none
_refine_ls_goodness_of_fit_ref 1.094
_refine_ls_hydrogen_treatment constr
_refine_ls_matrix_type full
_refine_ls_number_parameters 514
_refine_ls_number_reflns 11305
_refine_ls_number_restraints 0
_refine_ls_restrained_S_all 1.094
_refine_ls_R_factor_all 0.1153
_refine_ls_R_factor_gt 0.0777
_refine_ls_shift/su_max 0.001
_refine_ls_shift/su_mean 0.000
_refine_ls_structure_factor_coef Fsqd
_refine_ls_weighting_details 'w=1/[\s^2^(Fo^2^)+(0.0090P)^2^+16.6843P] where P=(Fo^2^+2Fc^2^)/3'
_refine_ls_weighting_scheme calc
_refine_ls_wR_factor_gt 0.1177
_refine_ls_wR_factor_ref 0.1292
_reflns_Friedel_coverage 0.000
_reflns_number_gt 8094
_reflns_number_total 11305
_reflns_threshold_expression 'I > 2\s(I)'
_cod_data_source_file c9sc01955c2.cif
_cod_data_source_block mp-moethylene
_cod_original_cell_volume 5129.8(3)
_cod_database_code 1551050
_shelx_shelxl_version_number 2014/7
_shelx_space_group_comment
;
The symmetry employed for this shelxl refinement is uniquely defined
by the following loop, which should always be used as a source of
symmetry information in preference to the above space-group names.
They are only intended as comments.
;
_olex2_refinement_description
;
1. Fixed Uiso
 At 1.2 times of:
  All C(H,H) groups
 At 1.5 times of:
  All C(H,H,H) groups
2.a Secondary CH2 refined with riding coordinates:
 C1(H1A,H1B), C2(H2A,H2B)
2.b Idealised Me refined as rotating group:
 C32(H32A,H32B,H32C), C34(H34A,H34B,H34C), C37(H37A,H37B,H37C), C28(H28A,H28B,
 H28C), C29(H29A,H29B,H29C), C14(H14A,H14B,H14C), C13(H13A,H13B,H13C), C33(H33A,
 H33B,H33C), C24(H24A,H24B,H24C), C36(H36A,H36B,H36C), C30(H30A,H30B,H30C),
 C25(H25A,H25B,H25C), C12(H12A,H12B,H12C), C22(H22A,H22B,H22C), C20(H20A,H20B,
 H20C), C4(H4A,H4B,H4C), C26(H26A,H26B,H26C), C9(H9A,H9B,H9C), C5(H5A,H5B,H5C),
 C38(H38A,H38B,H38C), C21(H21A,H21B,H21C), C6(H6A,H6B,H6C), C16(H16A,H16B,H16C),
  C8(H8A,H8B,H8C), C17(H17A,H17B,H17C), C18(H18A,H18B,H18C), C10(H10A,H10B,H10C)
;
_olex2_exptl_crystal_mounting_method 'Mounted in paratone'
_olex2_submission_special_instructions 'No special instructions were received'

loop_
_space_group_symop_operation_xyz
'x, y, z'
'-x+1/2, y+1/2, -z+1/2'
'-x, -y, -z'
'x-1/2, -y-1/2, z-1/2'

loop_
_atom_site_label
_atom_site_type_symbol
_atom_site_fract_x
_atom_site_fract_y
_atom_site_fract_z
_atom_site_U_iso_or_equiv
_atom_site_adp_type
_atom_site_occupancy
_atom_site_site_symmetry_order
_atom_site_calc_flag
_atom_site_refinement_flags_posn
Mo1 Mo 0.53039(4) 0.74385(2) 0.31658(2) 0.01980(10) Uani 1 1 d .
Si1 Si 0.57894(12) 0.74466(6) 0.19019(5) 0.0226(3) Uani 1 1 d .
Si2 Si 0.56467(13) 0.87006(5) 0.38696(5) 0.0234(3) Uani 1 1 d .
Si3 Si 0.62653(12) 0.61584(5) 0.37766(5) 0.0214(3) Uani 1 1 d .
O3 O 0.6349(3) 0.67827(13) 0.34545(12) 0.0246(7) Uani 1 1 d .
O1 O 0.4731(3) 0.74678(13) 0.24236(11) 0.0240(7) Uani 1 1 d .
O2 O 0.6096(3) 0.81246(13) 0.35095(12) 0.0252(7) Uani 1 1 d .
O6 O 0.5712(3) 0.80461(13) 0.15454(12) 0.0257(7) Uani 1 1 d .
O10 O 0.5091(3) 0.61522(13) 0.42598(12) 0.0237(7) Uani 1 1 d .
O5 O 0.7393(3) 0.73991(13) 0.21849(12) 0.0272(7) Uani 1 1 d .
O12 O 0.5740(3) 0.56857(13) 0.33227(12) 0.0248(7) Uani 1 1 d .
O4 O 0.5339(3) 0.69070(13) 0.15053(12) 0.0283(7) Uani 1 1 d .
O9 O 0.4485(3) 0.91168(13) 0.35512(12) 0.0277(7) Uani 1 1 d .
O11 O 0.7830(3) 0.60098(13) 0.40532(12) 0.0241(7) Uani 1 1 d .
O8 O 0.4857(3) 0.84554(14) 0.44078(12) 0.0287(7) Uani 1 1 d .
O7 O 0.7078(3) 0.90954(13) 0.40061(12) 0.0282(7) Uani 1 1 d .
C1 C 0.3293(4) 0.7035(2) 0.3381(2) 0.0340(12) Uani 1 1 d .
H1A H 0.2701 0.6867 0.3081 0.041 Uiso 1 1 calc R
H1B H 0.3302 0.6789 0.3712 0.041 Uiso 1 1 calc R
C31 C 0.5197(5) 0.6368(2) 0.48129(18) 0.0279(11) Uani 1 1 d .
C27 C 0.5293(5) 0.5075(2) 0.33673(18) 0.0261(10) Uani 1 1 d .
C11 C 0.4610(5) 0.8253(2) 0.11615(19) 0.0305(11) Uani 1 1 d .
C23 C 0.8556(5) 0.8933(2) 0.4151(2) 0.0296(11) Uani 1 1 d .
C3 C 0.4967(5) 0.6290(2) 0.15647(19) 0.0299(11) Uani 1 1 d .
C19 C 0.4188(5) 0.8733(2) 0.48698(19) 0.0331(11) Uani 1 1 d .
C7 C 0.8831(4) 0.7542(2) 0.19823(18) 0.0289(10) Uani 1 1 d .
C32 C 0.6060(5) 0.5928(2) 0.51490(19) 0.0330(11) Uani 1 1 d .
H32A H 0.5618 0.5534 0.5114 0.049 Uiso 1 1 calc GR
H32B H 0.6057 0.6050 0.5530 0.049 Uiso 1 1 calc GR
H32C H 0.7063 0.5914 0.5021 0.049 Uiso 1 1 calc GR
C35 C 0.9310(5) 0.6099(2) 0.3874(2) 0.0308(11) Uani 1 1 d .
C34 C 0.5897(5) 0.6977(2) 0.4823(2) 0.0339(12) Uani 1 1 d .
H34A H 0.6879 0.6952 0.4676 0.051 Uiso 1 1 calc GR
H34B H 0.5950 0.7122 0.5197 0.051 Uiso 1 1 calc GR
H34C H 0.5312 0.7251 0.4603 0.051 Uiso 1 1 calc GR
C37 C 0.9445(5) 0.5900(2) 0.3290(2) 0.0391(13) Uani 1 1 d .
H37A H 0.9211 0.5478 0.3263 0.059 Uiso 1 1 calc GR
H37B H 1.0442 0.5966 0.3169 0.059 Uiso 1 1 calc GR
H37C H 0.8770 0.6127 0.3062 0.059 Uiso 1 1 calc GR
C2 C 0.3208(5) 0.7650(2) 0.3456(2) 0.0437(14) Uani 1 1 d .
H2A H 0.3157 0.7791 0.3835 0.052 Uiso 1 1 calc R
H2B H 0.2557 0.7869 0.3204 0.052 Uiso 1 1 calc R
C28 C 0.3709(5) 0.5062(2) 0.3559(2) 0.0337(12) Uani 1 1 d .
H28A H 0.3663 0.5216 0.3929 0.051 Uiso 1 1 calc GR
H28B H 0.3349 0.4654 0.3551 0.051 Uiso 1 1 calc GR
H28C H 0.3107 0.5308 0.3318 0.051 Uiso 1 1 calc GR
C29 C 0.5406(5) 0.4815(2) 0.28036(19) 0.0325(11) Uani 1 1 d .
H29A H 0.4783 0.5040 0.2553 0.049 Uiso 1 1 calc GR
H29B H 0.5091 0.4400 0.2809 0.049 Uiso 1 1 calc GR
H29C H 0.6416 0.4836 0.2684 0.049 Uiso 1 1 calc GR
C14 C 0.3109(5) 0.8125(2) 0.1392(2) 0.0402(13) Uani 1 1 d .
H14A H 0.2999 0.7698 0.1447 0.060 Uiso 1 1 calc GR
H14B H 0.2359 0.8265 0.1137 0.060 Uiso 1 1 calc GR
H14C H 0.3007 0.8331 0.1739 0.060 Uiso 1 1 calc GR
C15 C 0.4627(5) 0.9507(2) 0.3094(2) 0.0346(12) Uani 1 1 d .
C13 C 0.4851(6) 0.8915(2) 0.1107(2) 0.0441(14) Uani 1 1 d .
H13A H 0.4753 0.9103 0.1463 0.066 Uiso 1 1 calc GR
H13B H 0.4128 0.9081 0.0855 0.066 Uiso 1 1 calc GR
H13C H 0.5829 0.8989 0.0970 0.066 Uiso 1 1 calc GR
C33 C 0.3629(5) 0.6408(2) 0.5008(2) 0.0370(12) Uani 1 1 d .
H33A H 0.3082 0.6684 0.4777 0.055 Uiso 1 1 calc GR
H33B H 0.3624 0.6549 0.5383 0.055 Uiso 1 1 calc GR
H33C H 0.3177 0.6015 0.4989 0.055 Uiso 1 1 calc GR
C24 C 0.8589(5) 0.8345(2) 0.4459(2) 0.0365(12) Uani 1 1 d .
H24A H 0.7981 0.8377 0.4781 0.055 Uiso 1 1 calc GR
H24B H 0.9591 0.8255 0.4570 0.055 Uiso 1 1 calc GR
H24C H 0.8217 0.8029 0.4224 0.055 Uiso 1 1 calc GR
C36 C 0.9686(5) 0.6747(2) 0.3945(2) 0.0363(12) Uani 1 1 d .
H36A H 0.9042 0.6987 0.3715 0.054 Uiso 1 1 calc GR
H36B H 1.0698 0.6813 0.3841 0.054 Uiso 1 1 calc GR
H36C H 0.9563 0.6860 0.4325 0.054 Uiso 1 1 calc GR
C30 C 0.6280(5) 0.4743(2) 0.3763(2) 0.0338(12) Uani 1 1 d .
H30A H 0.7290 0.4774 0.3645 0.051 Uiso 1 1 calc GR
H30B H 0.5994 0.4325 0.3775 0.051 Uiso 1 1 calc GR
H30C H 0.6193 0.4917 0.4125 0.051 Uiso 1 1 calc GR
C25 C 0.9117(6) 0.9433(2) 0.4505(2) 0.0412(13) Uani 1 1 d .
H25A H 0.9012 0.9809 0.4310 0.062 Uiso 1 1 calc GR
H25B H 1.0145 0.9365 0.4593 0.062 Uiso 1 1 calc GR
H25C H 0.8558 0.9448 0.4840 0.062 Uiso 1 1 calc GR
C12 C 0.4817(5) 0.7944(2) 0.06250(19) 0.0418(14) Uani 1 1 d .
H12A H 0.5801 0.8021 0.0495 0.063 Uiso 1 1 calc GR
H12B H 0.4104 0.8094 0.0361 0.063 Uiso 1 1 calc GR
H12C H 0.4681 0.7517 0.0672 0.063 Uiso 1 1 calc GR
C22 C 0.5323(6) 0.8763(3) 0.5320(2) 0.0457(14) Uani 1 1 d .
H22A H 0.5682 0.8363 0.5400 0.069 Uiso 1 1 calc GR
H22B H 0.4887 0.8931 0.5645 0.069 Uiso 1 1 calc GR
H22C H 0.6133 0.9013 0.5205 0.069 Uiso 1 1 calc GR
C20 C 0.2950(6) 0.8332(3) 0.5029(2) 0.0498(15) Uani 1 1 d .
H20A H 0.2230 0.8316 0.4733 0.075 Uiso 1 1 calc GR
H20B H 0.2492 0.8488 0.5356 0.075 Uiso 1 1 calc GR
H20C H 0.3324 0.7933 0.5101 0.075 Uiso 1 1 calc GR
C4 C 0.3839(6) 0.6210(2) 0.2002(2) 0.0433(14) Uani 1 1 d .
H4A H 0.4283 0.6292 0.2357 0.065 Uiso 1 1 calc GR
H4B H 0.3477 0.5802 0.1994 0.065 Uiso 1 1 calc GR
H4C H 0.3030 0.6484 0.1937 0.065 Uiso 1 1 calc GR
C26 C 0.9419(6) 0.8883(3) 0.3633(2) 0.0485(15) Uani 1 1 d .
H26A H 0.9008 0.8568 0.3406 0.073 Uiso 1 1 calc GR
H26B H 1.0434 0.8790 0.3723 0.073 Uiso 1 1 calc GR
H26C H 0.9372 0.9260 0.3437 0.073 Uiso 1 1 calc GR
C9 C 0.9030(5) 0.8206(2) 0.2032(2) 0.0437(14) Uani 1 1 d .
H9A H 0.8324 0.8407 0.1795 0.066 Uiso 1 1 calc GR
H9B H 1.0017 0.8313 0.1924 0.066 Uiso 1 1 calc GR
H9C H 0.8878 0.8327 0.2408 0.066 Uiso 1 1 calc GR
C5 C 0.6330(6) 0.5947(2) 0.1689(2) 0.0497(15) Uani 1 1 d .
H5A H 0.7055 0.6029 0.1412 0.075 Uiso 1 1 calc GR
H5B H 0.6109 0.5522 0.1691 0.075 Uiso 1 1 calc GR
H5C H 0.6715 0.6064 0.2045 0.075 Uiso 1 1 calc GR
C38 C 1.0239(5) 0.5717(2) 0.4250(2) 0.0427(14) Uani 1 1 d .
H38A H 1.0089 0.5838 0.4626 0.064 Uiso 1 1 calc GR
H38B H 1.1266 0.5766 0.4159 0.064 Uiso 1 1 calc GR
H38C H 0.9961 0.5301 0.4206 0.064 Uiso 1 1 calc GR
C21 C 0.3651(7) 0.9351(3) 0.4729(2) 0.0553(16) Uani 1 1 d .
H21A H 0.4474 0.9596 0.4618 0.083 Uiso 1 1 calc GR
H21B H 0.3195 0.9529 0.5046 0.083 Uiso 1 1 calc GR
H21C H 0.2938 0.9327 0.4431 0.083 Uiso 1 1 calc GR
C6 C 0.4331(7) 0.6106(3) 0.1018(2) 0.0528(16) Uani 1 1 d .
H6A H 0.3465 0.6344 0.0937 0.079 Uiso 1 1 calc GR
H6B H 0.4064 0.5686 0.1030 0.079 Uiso 1 1 calc GR
H6C H 0.5054 0.6169 0.0736 0.079 Uiso 1 1 calc GR
C16 C 0.5759(6) 0.9276(3) 0.2703(2) 0.0508(16) Uani 1 1 d .
H16A H 0.6712 0.9267 0.2885 0.076 Uiso 1 1 calc GR
H16B H 0.5801 0.9537 0.2387 0.076 Uiso 1 1 calc GR
H16C H 0.5494 0.8875 0.2586 0.076 Uiso 1 1 calc GR
C8 C 0.8956(6) 0.7345(3) 0.1401(2) 0.0524(16) Uani 1 1 d .
H8A H 0.8802 0.6916 0.1378 0.079 Uiso 1 1 calc GR
H8B H 0.9927 0.7442 0.1269 0.079 Uiso 1 1 calc GR
H8C H 0.8221 0.7549 0.1179 0.079 Uiso 1 1 calc GR
C17 C 0.3146(6) 0.9522(3) 0.2821(2) 0.0533(16) Uani 1 1 d .
H17A H 0.2876 0.9122 0.2704 0.080 Uiso 1 1 calc GR
H17B H 0.3175 0.9784 0.2505 0.080 Uiso 1 1 calc GR
H17C H 0.2426 0.9670 0.3077 0.080 Uiso 1 1 calc GR
C18 C 0.5051(7) 1.0112(2) 0.3307(3) 0.0609(18) Uani 1 1 d .
H18A H 0.4320 1.0248 0.3564 0.091 Uiso 1 1 calc GR
H18B H 0.5106 1.0392 0.3005 0.091 Uiso 1 1 calc GR
H18C H 0.6000 1.0087 0.3490 0.091 Uiso 1 1 calc GR
C10 C 0.9897(5) 0.7218(3) 0.2344(3) 0.0588(18) Uani 1 1 d .
H10A H 0.9740 0.7333 0.2722 0.088 Uiso 1 1 calc GR
H10B H 1.0890 0.7321 0.2241 0.088 Uiso 1 1 calc GR
H10C H 0.9753 0.6790 0.2305 0.088 Uiso 1 1 calc GR

loop_
_atom_site_aniso_label
_atom_site_aniso_U_11
_atom_site_aniso_U_22
_atom_site_aniso_U_33
_atom_site_aniso_U_23
_atom_site_aniso_U_13
_atom_site_aniso_U_12
Mo1 0.01697(16) 0.0240(2) 0.01840(19) 0.00057(17) -0.00175(13) -0.00044(17)
Si1 0.0233(6) 0.0254(7) 0.0190(6) 0.0014(5) -0.0024(5) -0.0013(6)
Si2 0.0229(6) 0.0237(7) 0.0235(7) -0.0004(5) -0.0044(5) 0.0006(5)
Si3 0.0187(6) 0.0241(7) 0.0214(7) 0.0016(5) -0.0012(5) -0.0012(5)
O3 0.0201(15) 0.0257(17) 0.0281(18) 0.0020(13) -0.0010(13) 0.0002(13)
O1 0.0296(16) 0.0247(16) 0.0179(15) -0.0011(13) 0.0016(12) -0.0018(14)
O2 0.0236(16) 0.0300(18) 0.0218(17) -0.0022(13) -0.0040(13) -0.0001(14)
O6 0.0252(16) 0.0292(18) 0.0224(18) 0.0034(13) -0.0063(13) 0.0000(14)
O10 0.0164(14) 0.0334(18) 0.0214(17) -0.0010(13) -0.0015(12) -0.0024(13)
O5 0.0256(16) 0.0312(18) 0.0247(17) 0.0063(14) -0.0019(13) -0.0027(14)
O12 0.0278(16) 0.0244(17) 0.0221(17) 0.0007(13) -0.0009(13) 0.0005(14)
O4 0.0360(18) 0.0280(18) 0.0210(18) 0.0014(13) -0.0032(14) -0.0048(15)
O9 0.0252(16) 0.0317(18) 0.0262(18) 0.0050(14) -0.0032(13) 0.0029(14)
O11 0.0190(15) 0.0315(18) 0.0219(17) 0.0016(13) -0.0011(12) -0.0015(13)
O8 0.0307(17) 0.0336(19) 0.0217(18) -0.0028(14) 0.0007(13) 0.0019(15)
O7 0.0235(16) 0.0298(18) 0.0312(19) -0.0004(14) -0.0058(13) -0.0006(14)
C1 0.014(2) 0.047(3) 0.041(3) 0.014(2) 0.002(2) -0.005(2)
C31 0.028(2) 0.033(3) 0.022(3) -0.003(2) 0.0003(19) 0.000(2)
C27 0.027(2) 0.027(3) 0.024(3) 0.0014(19) 0.0002(19) 0.001(2)
C11 0.023(2) 0.039(3) 0.029(3) 0.011(2) -0.006(2) 0.000(2)
C23 0.023(2) 0.031(3) 0.035(3) -0.001(2) -0.005(2) -0.001(2)
C3 0.034(3) 0.027(3) 0.029(3) 0.000(2) -0.001(2) -0.002(2)
C19 0.034(3) 0.042(3) 0.024(3) -0.005(2) 0.003(2) 0.005(2)
C7 0.022(2) 0.035(3) 0.029(3) 0.003(2) -0.0011(18) 0.000(2)
C32 0.039(3) 0.038(3) 0.022(3) 0.006(2) -0.004(2) -0.002(2)
C35 0.021(2) 0.040(3) 0.032(3) -0.005(2) 0.000(2) 0.002(2)
C34 0.038(3) 0.034(3) 0.030(3) -0.002(2) 0.000(2) -0.001(2)
C37 0.032(3) 0.050(3) 0.036(3) -0.008(3) 0.006(2) -0.003(2)
C2 0.017(2) 0.063(4) 0.052(4) -0.018(3) 0.010(2) -0.007(2)
C28 0.026(2) 0.038(3) 0.037(3) 0.000(2) 0.000(2) -0.006(2)
C29 0.038(3) 0.030(3) 0.030(3) -0.003(2) -0.001(2) 0.002(2)
C14 0.028(3) 0.052(4) 0.040(3) 0.015(3) -0.004(2) 0.003(2)
C15 0.035(3) 0.037(3) 0.032(3) 0.010(2) -0.006(2) 0.001(2)
C13 0.050(3) 0.041(3) 0.041(3) 0.013(3) -0.018(3) 0.000(3)
C33 0.029(3) 0.055(4) 0.027(3) -0.004(2) 0.005(2) 0.000(2)
C24 0.025(2) 0.042(3) 0.042(3) 0.000(2) -0.008(2) 0.004(2)
C36 0.021(2) 0.048(3) 0.041(3) -0.007(2) 0.006(2) -0.006(2)
C30 0.039(3) 0.030(3) 0.032(3) 0.005(2) -0.005(2) 0.000(2)
C25 0.041(3) 0.037(3) 0.045(3) 0.000(2) -0.013(2) -0.005(2)
C12 0.039(3) 0.062(4) 0.023(3) 0.009(3) -0.008(2) -0.001(3)
C22 0.046(3) 0.060(4) 0.032(3) -0.012(3) 0.000(2) -0.002(3)
C20 0.036(3) 0.077(4) 0.037(3) -0.009(3) 0.007(2) -0.002(3)
C4 0.048(3) 0.033(3) 0.049(4) -0.006(3) 0.013(3) -0.007(3)
C26 0.036(3) 0.071(4) 0.039(4) -0.001(3) 0.005(2) 0.006(3)
C9 0.034(3) 0.041(3) 0.056(4) -0.002(3) 0.006(3) -0.009(2)
C5 0.044(3) 0.038(3) 0.067(4) 0.007(3) 0.001(3) 0.003(3)
C38 0.028(3) 0.056(4) 0.045(3) -0.001(3) -0.004(2) 0.011(3)
C21 0.069(4) 0.053(4) 0.044(4) -0.005(3) 0.013(3) 0.019(3)
C6 0.076(4) 0.048(4) 0.034(3) -0.006(3) -0.012(3) -0.014(3)
C16 0.053(4) 0.060(4) 0.039(4) 0.022(3) 0.005(3) 0.006(3)
C8 0.035(3) 0.072(4) 0.051(4) -0.009(3) 0.012(3) -0.007(3)
C17 0.044(3) 0.072(4) 0.044(4) 0.017(3) -0.013(3) 0.005(3)
C18 0.081(5) 0.037(3) 0.064(5) 0.011(3) -0.014(4) -0.007(3)
C10 0.026(3) 0.082(5) 0.069(5) 0.031(4) -0.003(3) 0.003(3)

loop_
_atom_type_symbol
_atom_type_description
_atom_type_scat_dispersion_real
_atom_type_scat_dispersion_imag
_atom_type_scat_source
C C 0.0033 0.0016 'International Tables Vol C Tables 4.2.6.8 and 6.1.1.4'
H H 0.0000 0.0000 'International Tables Vol C Tables 4.2.6.8 and 6.1.1.4'
Mo Mo -1.6832 0.6857 'International Tables Vol C Tables 4.2.6.8 and 6.1.1.4'
O O 0.0106 0.0060 'International Tables Vol C Tables 4.2.6.8 and 6.1.1.4'
Si Si 0.0817 0.0704 'International Tables Vol C Tables 4.2.6.8 and 6.1.1.4'

loop_
_geom_angle_atom_site_label_1
_geom_angle_atom_site_label_2
_geom_angle_atom_site_label_3
_geom_angle
O3 Mo1 O1 121.43(13)
O3 Mo1 O2 106.14(12)
O3 Mo1 C1 90.60(16)
O3 Mo1 C2 120.50(19)
O1 Mo1 O2 120.01(13)
O1 Mo1 C1 91.39(16)
O1 Mo1 C2 94.33(18)
O2 Mo1 C1 124.27(17)
O2 Mo1 C2 90.58(16)
C2 Mo1 C1 38.52(19)
O1 Si1 O5 102.20(15)
O6 Si1 O1 112.61(17)
O6 Si1 O5 108.78(16)
O4 Si1 O1 110.55(16)
O4 Si1 O6 107.05(16)
O4 Si1 O5 115.76(17)
O9 Si2 O2 111.63(17)
O9 Si2 O8 107.23(17)
O9 Si2 O7 108.10(17)
O8 Si2 O2 107.09(17)
O8 Si2 O7 112.90(17)
O7 Si2 O2 109.92(16)
O10 Si3 O3 113.92(16)
O10 Si3 O11 106.57(16)
O12 Si3 O3 104.48(16)
O12 Si3 O10 107.98(16)
O12 Si3 O11 114.26(16)
O11 Si3 O3 109.82(16)
Si3 O3 Mo1 146.61(18)
Si1 O1 Mo1 126.93(16)
Si2 O2 Mo1 142.39(18)
C11 O6 Si1 130.4(3)
C31 O10 Si3 130.7(3)
C7 O5 Si1 131.3(3)
C27 O12 Si3 131.4(3)
C3 O4 Si1 136.6(3)
C15 O9 Si2 132.1(3)
C35 O11 Si3 132.5(3)
C19 O8 Si2 134.4(3)
C23 O7 Si2 132.0(3)
Mo1 C1 H1A 116.6
Mo1 C1 H1B 116.6
H1A C1 H1B 113.6
C2 C1 Mo1 70.2(3)
C2 C1 H1A 116.6
C2 C1 H1B 116.6
O10 C31 C32 108.8(4)
O10 C31 C34 110.1(4)
O10 C31 C33 105.3(3)
C32 C31 C34 111.5(4)
C32 C31 C33 110.8(4)
C34 C31 C33 110.1(4)
O12 C27 C28 108.3(4)
O12 C27 C29 106.1(4)
O12 C27 C30 110.5(4)
C29 C27 C28 110.6(4)
C29 C27 C30 110.6(4)
C30 C27 C28 110.7(4)
O6 C11 C14 108.8(4)
O6 C11 C13 105.8(4)
O6 C11 C12 109.1(4)
C13 C11 C14 110.6(4)
C12 C11 C14 111.3(4)
C12 C11 C13 111.0(4)
O7 C23 C24 110.8(4)
O7 C23 C25 105.4(4)
O7 C23 C26 108.2(4)
C25 C23 C24 110.8(4)
C25 C23 C26 111.2(4)
C26 C23 C24 110.4(4)
O4 C3 C4 110.7(4)
O4 C3 C5 108.7(4)
O4 C3 C6 105.2(4)
C4 C3 C6 109.8(4)
C5 C3 C4 111.7(4)
C5 C3 C6 110.5(4)
O8 C19 C22 107.5(4)
O8 C19 C20 106.0(4)
O8 C19 C21 110.9(4)
C22 C19 C21 110.2(5)
C20 C19 C22 110.5(4)
C20 C19 C21 111.4(4)
O5 C7 C9 107.5(4)
O5 C7 C8 110.1(4)
O5 C7 C10 106.0(4)
C8 C7 C9 110.9(4)
C10 C7 C9 110.8(4)
C10 C7 C8 111.3(5)
C31 C32 H32A 109.5
C31 C32 H32B 109.5
C31 C32 H32C 109.5
H32A C32 H32B 109.5
H32A C32 H32C 109.5
H32B C32 H32C 109.5
O11 C35 C37 109.7(4)
O11 C35 C36 108.3(4)
O11 C35 C38 105.0(4)
C37 C35 C38 111.0(4)
C36 C35 C37 112.0(4)
C36 C35 C38 110.6(4)
C31 C34 H34A 109.5
C31 C34 H34B 109.5
C31 C34 H34C 109.5
H34A C34 H34B 109.5
H34A C34 H34C 109.5
H34B C34 H34C 109.5
C35 C37 H37A 109.5
C35 C37 H37B 109.5
C35 C37 H37C 109.5
H37A C37 H37B 109.5
H37A C37 H37C 109.5
H37B C37 H37C 109.5
Mo1 C2 H2A 116.5
Mo1 C2 H2B 116.5
C1 C2 Mo1 71.3(3)
C1 C2 H2A 116.5
C1 C2 H2B 116.5
H2A C2 H2B 113.5
C27 C28 H28A 109.5
C27 C28 H28B 109.5
C27 C28 H28C 109.5
H28A C28 H28B 109.5
H28A C28 H28C 109.5
H28B C28 H28C 109.5
C27 C29 H29A 109.5
C27 C29 H29B 109.5
C27 C29 H29C 109.5
H29A C29 H29B 109.5
H29A C29 H29C 109.5
H29B C29 H29C 109.5
C11 C14 H14A 109.5
C11 C14 H14B 109.5
C11 C14 H14C 109.5
H14A C14 H14B 109.5
H14A C14 H14C 109.5
H14B C14 H14C 109.5
O9 C15 C16 110.9(4)
O9 C15 C17 105.8(4)
O9 C15 C18 107.8(4)
C17 C15 C16 110.3(5)
C17 C15 C18 111.2(5)
C18 C15 C16 110.8(5)
C11 C13 H13A 109.5
C11 C13 H13B 109.5
C11 C13 H13C 109.5
H13A C13 H13B 109.5
H13A C13 H13C 109.5
H13B C13 H13C 109.5
C31 C33 H33A 109.5
C31 C33 H33B 109.5
C31 C33 H33C 109.5
H33A C33 H33B 109.5
H33A C33 H33C 109.5
H33B C33 H33C 109.5
C23 C24 H24A 109.5
C23 C24 H24B 109.5
C23 C24 H24C 109.5
H24A C24 H24B 109.5
H24A C24 H24C 109.5
H24B C24 H24C 109.5
C35 C36 H36A 109.5
C35 C36 H36B 109.5
C35 C36 H36C 109.5
H36A C36 H36B 109.5
H36A C36 H36C 109.5
H36B C36 H36C 109.5
C27 C30 H30A 109.5
C27 C30 H30B 109.5
C27 C30 H30C 109.5
H30A C30 H30B 109.5
H30A C30 H30C 109.5
H30B C30 H30C 109.5
C23 C25 H25A 109.5
C23 C25 H25B 109.5
C23 C25 H25C 109.5
H25A C25 H25B 109.5
H25A C25 H25C 109.5
H25B C25 H25C 109.5
C11 C12 H12A 109.5
C11 C12 H12B 109.5
C11 C12 H12C 109.5
H12A C12 H12B 109.5
H12A C12 H12C 109.5
H12B C12 H12C 109.5
C19 C22 H22A 109.5
C19 C22 H22B 109.5
C19 C22 H22C 109.5
H22A C22 H22B 109.5
H22A C22 H22C 109.5
H22B C22 H22C 109.5
C19 C20 H20A 109.5
C19 C20 H20B 109.5
C19 C20 H20C 109.5
H20A C20 H20B 109.5
H20A C20 H20C 109.5
H20B C20 H20C 109.5
C3 C4 H4A 109.5
C3 C4 H4B 109.5
C3 C4 H4C 109.5
H4A C4 H4B 109.5
H4A C4 H4C 109.5
H4B C4 H4C 109.5
C23 C26 H26A 109.5
C23 C26 H26B 109.5
C23 C26 H26C 109.5
H26A C26 H26B 109.5
H26A C26 H26C 109.5
H26B C26 H26C 109.5
C7 C9 H9A 109.5
C7 C9 H9B 109.5
C7 C9 H9C 109.5
H9A C9 H9B 109.5
H9A C9 H9C 109.5
H9B C9 H9C 109.5
C3 C5 H5A 109.5
C3 C5 H5B 109.5
C3 C5 H5C 109.5
H5A C5 H5B 109.5
H5A C5 H5C 109.5
H5B C5 H5C 109.5
C35 C38 H38A 109.5
C35 C38 H38B 109.5
C35 C38 H38C 109.5
H38A C38 H38B 109.5
H38A C38 H38C 109.5
H38B C38 H38C 109.5
C19 C21 H21A 109.5
C19 C21 H21B 109.5
C19 C21 H21C 109.5
H21A C21 H21B 109.5
H21A C21 H21C 109.5
H21B C21 H21C 109.5
C3 C6 H6A 109.5
C3 C6 H6B 109.5
C3 C6 H6C 109.5
H6A C6 H6B 109.5
H6A C6 H6C 109.5
H6B C6 H6C 109.5
C15 C16 H16A 109.5
C15 C16 H16B 109.5
C15 C16 H16C 109.5
H16A C16 H16B 109.5
H16A C16 H16C 109.5
H16B C16 H16C 109.5
C7 C8 H8A 109.5
C7 C8 H8B 109.5
C7 C8 H8C 109.5
H8A C8 H8B 109.5
H8A C8 H8C 109.5
H8B C8 H8C 109.5
C15 C17 H17A 109.5
C15 C17 H17B 109.5
C15 C17 H17C 109.5
H17A C17 H17B 109.5
H17A C17 H17C 109.5
H17B C17 H17C 109.5
C15 C18 H18A 109.5
C15 C18 H18B 109.5
C15 C18 H18C 109.5
H18A C18 H18B 109.5
H18A C18 H18C 109.5
H18B C18 H18C 109.5
C7 C10 H10A 109.5
C7 C10 H10B 109.5
C7 C10 H10C 109.5
H10A C10 H10B 109.5
H10A C10 H10C 109.5
H10B C10 H10C 109.5

loop_
_geom_bond_atom_site_label_1
_geom_bond_atom_site_label_2
_geom_bond_distance
Mo1 O3 1.900(3)
Mo1 O1 1.901(3)
Mo1 O2 1.907(3)
Mo1 C1 2.135(4)
Mo1 C2 2.121(5)
Si1 O1 1.626(3)
Si1 O6 1.616(3)
Si1 O5 1.628(3)
Si1 O4 1.614(3)
Si2 O2 1.632(3)
Si2 O9 1.619(3)
Si2 O8 1.620(3)
Si2 O7 1.622(3)
Si3 O3 1.621(3)
Si3 O10 1.620(3)
Si3 O12 1.617(3)
Si3 O11 1.620(3)
O6 C11 1.456(5)
O10 C31 1.452(5)
O5 C7 1.456(5)
O12 C27 1.444(5)
O4 C3 1.442(5)
O9 C15 1.440(5)
O11 C35 1.451(5)
O8 C19 1.446(5)
O7 C23 1.449(5)
C1 H1A 0.9900
C1 H1B 0.9900
C1 C2 1.404(7)
C31 C32 1.514(6)
C31 C34 1.519(6)
C31 C33 1.530(6)
C27 C28 1.538(6)
C27 C29 1.515(6)
C27 C30 1.523(6)
C11 C14 1.528(6)
C11 C13 1.517(7)
C11 C12 1.512(7)
C23 C24 1.530(6)
C23 C25 1.515(6)
C23 C26 1.517(7)
C3 C4 1.518(7)
C3 C5 1.504(7)
C3 C6 1.521(7)
C19 C22 1.516(7)
C19 C20 1.511(7)
C19 C21 1.521(7)
C7 C9 1.516(7)
C7 C8 1.508(7)
C7 C10 1.507(6)
C32 H32A 0.9800
C32 H32B 0.9800
C32 H32C 0.9800
C35 C37 1.517(6)
C35 C36 1.513(7)
C35 C38 1.520(6)
C34 H34A 0.9800
C34 H34B 0.9800
C34 H34C 0.9800
C37 H37A 0.9800
C37 H37B 0.9800
C37 H37C 0.9800
C2 H2A 0.9900
C2 H2B 0.9900
C28 H28A 0.9800
C28 H28B 0.9800
C28 H28C 0.9800
C29 H29A 0.9800
C29 H29B 0.9800
C29 H29C 0.9800
C14 H14A 0.9800
C14 H14B 0.9800
C14 H14C 0.9800
C15 C16 1.520(7)
C15 C17 1.513(7)
C15 C18 1.513(7)
C13 H13A 0.9800
C13 H13B 0.9800
C13 H13C 0.9800
C33 H33A 0.9800
C33 H33B 0.9800
C33 H33C 0.9800
C24 H24A 0.9800
C24 H24B 0.9800
C24 H24C 0.9800
C36 H36A 0.9800
C36 H36B 0.9800
C36 H36C 0.9800
C30 H30A 0.9800
C30 H30B 0.9800
C30 H30C 0.9800
C25 H25A 0.9800
C25 H25B 0.9800
C25 H25C 0.9800
C12 H12A 0.9800
C12 H12B 0.9800
C12 H12C 0.9800
C22 H22A 0.9800
C22 H22B 0.9800
C22 H22C 0.9800
C20 H20A 0.9800
C20 H20B 0.9800
C20 H20C 0.9800
C4 H4A 0.9800
C4 H4B 0.9800
C4 H4C 0.9800
C26 H26A 0.9800
C26 H26B 0.9800
C26 H26C 0.9800
C9 H9A 0.9800
C9 H9B 0.9800
C9 H9C 0.9800
C5 H5A 0.9800
C5 H5B 0.9800
C5 H5C 0.9800
C38 H38A 0.9800
C38 H38B 0.9800
C38 H38C 0.9800
C21 H21A 0.9800
C21 H21B 0.9800
C21 H21C 0.9800
C6 H6A 0.9800
C6 H6B 0.9800
C6 H6C 0.9800
C16 H16A 0.9800
C16 H16B 0.9800
C16 H16C 0.9800
C8 H8A 0.9800
C8 H8B 0.9800
C8 H8C 0.9800
C17 H17A 0.9800
C17 H17B 0.9800
C17 H17C 0.9800
C18 H18A 0.9800
C18 H18B 0.9800
C18 H18C 0.9800
C10 H10A 0.9800
C10 H10B 0.9800
C10 H10C 0.9800

loop_
_geom_torsion_atom_site_label_1
_geom_torsion_atom_site_label_2
_geom_torsion_atom_site_label_3
_geom_torsion_atom_site_label_4
_geom_torsion
Si1 O6 C11 C14 41.8(6)
Si1 O6 C11 C13 160.7(3)
Si1 O6 C11 C12 -79.8(5)
Si1 O5 C7 C9 80.3(5)
Si1 O5 C7 C8 -40.7(6)
Si1 O5 C7 C10 -161.2(4)
Si1 O4 C3 C4 48.5(6)
Si1 O4 C3 C5 -74.5(5)
Si1 O4 C3 C6 167.1(4)
Si2 O9 C15 C16 32.6(6)
Si2 O9 C15 C17 152.2(4)
Si2 O9 C15 C18 -88.8(5)
Si2 O8 C19 C22 -95.3(5)
Si2 O8 C19 C20 146.4(4)
Si2 O8 C19 C21 25.3(6)
Si2 O7 C23 C24 -30.4(6)
Si2 O7 C23 C25 -150.2(3)
Si2 O7 C23 C26 90.7(5)
Si3 O10 C31 C32 -77.9(5)
Si3 O10 C31 C34 44.7(5)
Si3 O10 C31 C33 163.3(3)
Si3 O12 C27 C28 79.3(4)
Si3 O12 C27 C29 -162.0(3)
Si3 O12 C27 C30 -42.1(5)
Si3 O11 C35 C37 -45.9(6)
Si3 O11 C35 C36 76.6(5)
Si3 O11 C35 C38 -165.2(3)
O3 Si3 O10 C31 -81.8(4)
O3 Si3 O12 C27 -171.3(3)
O3 Si3 O11 C35 -37.6(4)
O1 Mo1 O3 Si3 -96.5(4)
O1 Si1 O6 C11 -76.6(4)
O1 Si1 O5 C7 -158.4(4)
O1 Si1 O4 C3 -45.2(5)
O2 Mo1 O3 Si3 121.6(3)
O2 Si2 O9 C15 -72.1(4)
O2 Si2 O8 C19 -178.1(4)
O2 Si2 O7 C23 -39.5(4)
O6 Si1 O1 Mo1 -116.8(2)
O6 Si1 O5 C7 -39.1(4)
O6 Si1 O4 C3 -168.2(4)
O10 Si3 O3 Mo1 -38.3(4)
O10 Si3 O12 C27 -49.7(4)
O10 Si3 O11 C35 -161.5(4)
O5 Si1 O1 Mo1 -0.3(3)
O5 Si1 O6 C11 170.9(4)
O5 Si1 O4 C3 70.3(4)
O12 Si3 O3 Mo1 79.3(4)
O12 Si3 O10 C31 162.6(3)
O12 Si3 O11 C35 79.4(4)
O4 Si1 O1 Mo1 123.5(2)
O4 Si1 O6 C11 45.1(4)
O4 Si1 O5 C7 81.4(4)
O9 Si2 O2 Mo1 -60.2(3)
O9 Si2 O8 C19 -58.1(4)
O9 Si2 O7 C23 -161.6(4)
O11 Si3 O3 Mo1 -157.8(3)
O11 Si3 O10 C31 39.5(4)
O11 Si3 O12 C27 68.7(4)
O8 Si2 O2 Mo1 56.9(3)
O8 Si2 O9 C15 170.9(4)
O8 Si2 O7 C23 80.0(4)
O7 Si2 O2 Mo1 179.9(3)
O7 Si2 O9 C15 48.9(4)
O7 Si2 O8 C19 60.8(4)
C1 Mo1 O3 Si3 -4.5(4)
C2 Mo1 O3 Si3 21.0(4)
